data_2203462
loop_
_publ_author_name
'Graham Smith'
'Urs D. Wermuth'
'Peter C. Healy'

_publ_section_title
;
 Bis(guanidinium) 5-sulfosalicylate monohydrate
;
_journal_issue 4
_journal_name_full 'Acta Crystallographica Section E'
_journal_page_first o687
_journal_page_last o689
_journal_paper_doi 10.1107/S1600536804007081
_journal_volume 60
_journal_year 2004
_chemical_formula_iupac '2C H6 N3 1+, C7 H4 O6 S 2-, H2 O'
_chemical_formula_moiety '2C H6 N3 1+, C7 H4 O6 S 2-, H2 O'
_chemical_formula_sum 'C9 H18 N6 O7 S'
_chemical_formula_weight 354.35
_chemical_melting_point 481(3)
_chemical_name_common 'guanidinium 5-sulfosalicylate monohydrate'
_chemical_name_systematic ?
_space_group_IT_number 19
_symmetry_cell_setting orthorhombic
_symmetry_space_group_name_Hall 'P 2ac 2ab'
_symmetry_space_group_name_H-M 'P 21 21 21'
_atom_sites_solution_hydrogens geom
_atom_sites_solution_primary direct
_atom_sites_solution_secondary difmap
_audit_creation_method 'SHELXL97 (Sheldrick, 1997)'
_cell_angle_alpha 90.00
_cell_angle_beta 90.00
_cell_angle_gamma 90.00
_cell_formula_units_Z 4
_cell_length_a 12.030(3)
_cell_length_b 18.010(5)
_cell_length_c 7.290(2)
_cell_measurement_reflns_used 25
_cell_measurement_temperature 295(2)
_cell_measurement_theta_max 17.4
_cell_measurement_theta_min 12.5
_cell_volume 1579.5(7)
_computing_cell_refinement
;
MSC/AFC Diffractometer Control Software
;
_computing_data_collection
;MSC/AFC Diffractometer Control Software (Molecular Structure Corporation,
 1999)
;
_computing_data_reduction
;
TEXSAN for Windows (Molecular Structure Corporation, 1999)
;
_computing_molecular_graphics 'PLATON for Windows (Spek, 1999)'
_computing_publication_material 'PLATON for Windows '
_computing_structure_refinement 'SHELXL97 (Sheldrick, 1997)'
_computing_structure_solution 'SHELXS97 (Sheldrick, 1997)'
_diffrn_ambient_temperature 295(2)
_diffrn_measured_fraction_theta_full 0.999
_diffrn_measured_fraction_theta_max 0.999
_diffrn_measurement_device_type 'Rigaku AFC-7R'
_diffrn_measurement_method \w--2\q
_diffrn_radiation_monochromator graphite
_diffrn_radiation_source 'Rigaku rotating anode'
_diffrn_radiation_type MoK\a
_diffrn_radiation_wavelength 0.71069
_diffrn_reflns_av_R_equivalents 0.0279
_diffrn_reflns_av_sigmaI/netI 0.0368
_diffrn_reflns_limit_h_max 15
_diffrn_reflns_limit_h_min -6
_diffrn_reflns_limit_k_max 23
_diffrn_reflns_limit_k_min 0
_diffrn_reflns_limit_l_max 9
_diffrn_reflns_limit_l_min -3
_diffrn_reflns_number 2428
_diffrn_reflns_theta_full 27.49
_diffrn_reflns_theta_max 27.49
_diffrn_reflns_theta_min 2.83
_diffrn_standards_decay_% 0.33
_diffrn_standards_interval_count 150
_diffrn_standards_number 3
_exptl_absorpt_coefficient_mu 0.251
_exptl_absorpt_correction_T_max 0.9284
_exptl_absorpt_correction_T_min 0.8953
_exptl_absorpt_correction_type psi-scan
_exptl_absorpt_process_details
;
(TEXSAN for Windows; Molecular Structure Corporation, 1999)
;
_exptl_crystal_colour colourless
_exptl_crystal_density_diffrn 1.490
_exptl_crystal_density_method 'not measured'
_exptl_crystal_description prism
_exptl_crystal_F_000 744
_exptl_crystal_size_max 0.45
_exptl_crystal_size_mid 0.35
_exptl_crystal_size_min 0.30
_refine_diff_density_max 0.437
_refine_diff_density_min -0.450
_refine_ls_abs_structure_details 'Flack (1983), 79 Friedel pairs'
_refine_ls_abs_structure_Flack 0.1(2)
_refine_ls_extinction_coef 0.059(4)
_refine_ls_extinction_expression Fc^*^=kFc[1+0.001xFc^2^\l^3^/sin(2\q)]^-1/4^
_refine_ls_extinction_method SHELXL97
_refine_ls_goodness_of_fit_ref 0.895
_refine_ls_hydrogen_treatment mixed
_refine_ls_matrix_type full
_refine_ls_number_parameters 261
_refine_ls_number_reflns 2173
_refine_ls_number_restraints 0
_refine_ls_restrained_S_all 0.895
_refine_ls_R_factor_all 0.0683
_refine_ls_R_factor_gt 0.0461
_refine_ls_shift/su_max 0.015
_refine_ls_shift/su_mean 0.005
_refine_ls_structure_factor_coef Fsqd
_refine_ls_weighting_details 'calc w = 1/[\s^2^(Fo^2^)+(0.1P)^2^+2.556P] where P = (Fo^2^+2Fc^2^)/3'
_refine_ls_weighting_scheme calc
_refine_ls_wR_factor_gt 0.1176
_refine_ls_wR_factor_ref 0.1395
_reflns_number_gt 1644
_reflns_number_total 2173
_reflns_threshold_expression 'I >2\s(I)'
_cod_data_source_file lh6188.cif
_cod_data_source_block I
_cod_depositor_comments
;
The following automatic conversions were performed:

'_chemical_melting_point' value '478.5--484.1' was changed to
'481(3)' - the average value was taken and precision was estimated.

Automatic conversion script
Id: cif_fix_values 1646 2011-03-28 12:23:43Z adriana 

The following automatic conversions were performed:

'_chemical_melting_point' value '478.5--484.1' was changed to
'481(3)' - the average value was taken and precision was estimated.

Automatic conversion script
Id: cif_fix_values 1715 2011-07-08 13:25:40Z adriana 
;
_cod_database_code 2203462
_cod_database_fobs_code 2203462

loop_
_symmetry_equiv_pos_as_xyz
'x, y, z'
'-x+1/2, -y, z+1/2'
'x+1/2, -y+1/2, -z'
'-x, y+1/2, -z+1/2'

loop_
_atom_site_aniso_label
_atom_site_aniso_U_11
_atom_site_aniso_U_22
_atom_site_aniso_U_33
_atom_site_aniso_U_12
_atom_site_aniso_U_13
_atom_site_aniso_U_23
S5 0.0386(5) 0.0307(4) 0.0385(5) -0.0045(3) 0.0000(8) -0.0005(7)
O2 0.0437(14) 0.0272(12) 0.0660(18) 0.0035(10) 0.004(3) 0.004(2)
O51 0.0460(15) 0.0437(14) 0.0554(17) -0.0127(11) -0.001(2) -0.002(3)
O52 0.061(2) 0.037(2) 0.048(2) 0.0053(19) -0.0051(19) 0.0085(16)
O53 0.055(2) 0.041(2) 0.044(2) -0.0067(19) 0.0050(18) -0.0082(16)
O71 0.0271(12) 0.0512(16) 0.114(3) 0.0016(11) 0.000(3) -0.015(3)
O72 0.0399(14) 0.0365(13) 0.088(2) -0.0082(11) 0.001(3) -0.002(3)
C1 0.0302(15) 0.0317(15) 0.0340(17) -0.0007(12) 0.000(3) -0.004(2)
C2 0.0369(16) 0.0302(15) 0.0357(18) 0.0018(13) 0.006(3) 0.003(3)
C3 0.0307(15) 0.0410(18) 0.056(2) 0.0075(14) 0.002(4) 0.003(4)
C4 0.0281(15) 0.0410(18) 0.048(2) -0.0022(13) -0.003(3) -0.005(4)
C5 0.0357(16) 0.0317(15) 0.0303(16) -0.0026(12) -0.002(3) 0.001(2)
C6 0.0323(15) 0.0300(15) 0.0352(18) 0.0021(12) -0.001(3) -0.002(2)
C7 0.0359(17) 0.0407(18) 0.053(2) -0.0032(14) 0.002(3) -0.002(4)
N12 0.040(3) 0.046(3) 0.086(4) 0.002(2) 0.017(3) 0.013(3)
N22 0.051(2) 0.045(2) 0.090(4) 0.003(2) 0.020(3) 0.000(2)
N32 0.059(3) 0.047(2) 0.134(5) 0.007(2) 0.021(4) 0.027(3)
C12 0.046(2) 0.043(2) 0.063(3) 0.000(2) 0.004(2) 0.007(2)
N11 0.047(3) 0.058(3) 0.049(3) 0.005(3) 0.005(3) -0.002(3)
N21 0.046(3) 0.073(4) 0.046(3) 0.017(3) -0.004(3) -0.009(3)
N31 0.0389(16) 0.0494(17) 0.0483(18) 0.0098(14) -0.003(3) 0.002(3)
C11 0.0374(17) 0.0315(16) 0.0444(19) -0.0001(13) -0.001(3) -0.006(3)
O1W 0.062(3) 0.050(2) 0.106(4) 0.003(2) 0.007(3) 0.006(3)

loop_
_atom_site_label
_atom_site_fract_x
_atom_site_fract_y
_atom_site_fract_z
_atom_site_U_iso_or_equiv
_atom_site_thermal_displace_type
_atom_site_occupancy
_atom_site_type_symbol
S5 0.31812(7) 0.21494(5) 0.5031(2) 0.0359(3) Uani 1.000 S
O2 0.2675(2) -0.11002(13) 0.5046(7) 0.0456(9) Uani 1.000 O
O51 0.4352(2) 0.23381(15) 0.5074(7) 0.0484(9) Uani 1.000 O
O52 0.2646(3) 0.2396(2) 0.3331(5) 0.0487(12) Uani 1.000 O
O53 0.2590(3) 0.2426(2) 0.6645(5) 0.0467(12) Uani 1.000 O
O71 -0.0090(2) 0.02380(17) 0.5051(8) 0.0641(12) Uani 1.000 O
O72 0.0603(2) -0.09012(15) 0.5092(8) 0.0548(9) Uani 1.000 O
C1 0.1857(3) 0.01113(18) 0.5073(8) 0.0320(9) Uani 1.000 C
C2 0.2797(3) -0.03504(18) 0.5055(9) 0.0343(9) Uani 1.000 C
C3 0.3852(3) -0.0046(2) 0.5030(11) 0.0426(10) Uani 1.000 C
C4 0.3993(3) 0.0716(2) 0.5026(9) 0.0390(10) Uani 1.000 C
C5 0.3066(3) 0.11746(18) 0.5068(7) 0.0326(9) Uani 1.000 C
C6 0.2013(3) 0.08740(18) 0.5108(8) 0.0325(9) Uani 1.000 C
C7 0.0706(3) -0.0196(2) 0.5083(11) 0.0432(11) Uani 1.000 C
N12 0.6373(4) 0.1236(3) 0.7752(8) 0.0573(19) Uani 1.000 N
N22 0.8109(4) 0.0943(3) 0.6753(8) 0.0620(16) Uani 1.000 N
N32 0.6961(5) 0.0027(3) 0.7800(10) 0.080(2) Uani 1.000 N
C12 0.7150(4) 0.0736(3) 0.7432(7) 0.0507(14) Uani 1.000 C
N11 0.0412(5) 0.2039(3) 0.8465(8) 0.0513(17) Uani 1.000 N
N21 0.0364(4) 0.1951(3) 1.1595(8) 0.0550(19) Uani 1.000 N
N31 -0.1173(3) 0.23667(19) 1.0044(8) 0.0455(10) Uani 1.000 N
C11 -0.0130(3) 0.21230(19) 1.0045(9) 0.0378(10) Uani 1.000 C
O1W 0.8614(5) -0.1118(3) 0.7534(9) 0.0727(18) Uani 1.000 O
H2 0.188(5) -0.117(3) 0.526(9) 0.066(16) Uiso 1.000 H
H3 0.448400 -0.036300 0.501600 0.0510 Uiso 1.000 H
H4 0.471700 0.092400 0.498000 0.0470 Uiso 1.000 H
H6 0.138300 0.119300 0.519000 0.0390 Uiso 1.000 H
H12A 0.578(3) 0.114(3) 0.846(6) 0.065(10) Uiso 1.000 H
H12B 0.655(4) 0.169(3) 0.739(7) 0.061(14) Uiso 1.000 H
H22A 0.864(6) 0.062(4) 0.639(9) 0.09(2) Uiso 1.000 H
H22B 0.837(7) 0.147(5) 0.677(12) 0.10(3) Uiso 1.000 H
H32A 0.750(7) -0.035(5) 0.771(11) 0.11(3) Uiso 1.000 H
H32B 0.635(6) -0.009(4) 0.817(12) 0.09(2) Uiso 1.000 H
H11A 0.106(6) 0.215(4) 0.838(9) 0.08(2) Uiso 1.000 H
H11B 0.010(4) 0.222(3) 0.744(7) 0.061(15) Uiso 1.000 H
H21A 0.103(4) 0.184(3) 1.160(7) 0.065(14) Uiso 1.000 H
H21B 0.006(5) 0.198(3) 1.270(8) 0.060(16) Uiso 1.000 H
H1A 0.921(9) -0.105(6) 0.681(10) 0.10(3) Uiso 1.000 H
H1B 0.825(10) -0.156(6) 0.778(10) 0.11(3) Uiso 1.000 H
H31A -0.164(5) 0.246(5) 1.114(9) 0.08(3) Uiso 1.000 H
H31B -0.157(5) 0.245(5) 0.892(9) 0.09(3) Uiso 1.000 H

loop_
_atom_type_symbol
_atom_type_description
_atom_type_scat_dispersion_real
_atom_type_scat_dispersion_imag
_atom_type_scat_source
C C 0.0033 0.0016 'International Tables Vol C Tables 4.2.6.8 and 6.1.1.4'
H H 0.0000 0.0000 'International Tables Vol C Tables 4.2.6.8 and 6.1.1.4'
N N 0.0061 0.0033 'International Tables Vol C Tables 4.2.6.8 and 6.1.1.4'
O O 0.0106 0.0060 'International Tables Vol C Tables 4.2.6.8 and 6.1.1.4'
S S 0.1246 0.1234 'International Tables Vol C Tables 4.2.6.8 and 6.1.1.4'

loop_
_geom_angle_atom_site_label_1
_geom_angle_atom_site_label_2
_geom_angle_atom_site_label_3
_geom_angle
_geom_angle_publ_flag
O51 S5 O52 112.0(2) no
O51 S5 O53 112.0(2) no
O51 S5 C5 108.05(17) no
O52 S5 O53 111.3(2) no
O52 S5 C5 106.3(2) no
O53 S5 C5 106.8(2) no
C2 O2 H2 103(3) no
H1A O1W H1B 127(9) no
H11A N11 H11B 104(6) no
C11 N11 H11A 121(5) no
C11 N11 H11B 118(3) no
H21A N21 H21B 114(5) no
C11 N21 H21A 120(4) no
C11 N21 H21B 126(4) no
H31A N31 H31B 112(5) no
C11 N31 H31B 121(4) no
C11 N31 H31A 126(4) no
C12 N12 H12B 114(3) no
H12A N12 H12B 123(5) no
C12 N12 H12A 122(3) no
C12 N22 H22B 123(5) no
H22A N22 H22B 113(7) no
C12 N22 H22A 123(5) no
H32A N32 H32B 117(7) no
C12 N32 H32B 118(5) no
C12 N32 H32A 124(5) no
C6 C1 C7 119.6(3) no
C2 C1 C6 118.6(3) no
C2 C1 C7 121.9(3) no
C1 C2 C3 120.3(3) no
O2 C2 C3 119.6(3) no
O2 C2 C1 120.1(3) no
C2 C3 C4 120.4(3) no
C3 C4 C5 119.5(3) no
S5 C5 C4 122.0(3) no
S5 C5 C6 117.7(3) no
C4 C5 C6 120.3(3) no
C1 C6 C5 120.9(3) no
O72 C7 C1 117.4(3) no
O71 C7 O72 123.7(3) no
O71 C7 C1 119.0(3) no
C4 C3 H3 119.85 no
C2 C3 H3 119.74 no
C3 C4 H4 120.30 no
C5 C4 H4 120.23 no
C5 C6 H6 119.71 no
C1 C6 H6 119.39 no
N11 C11 N21 119.7(4) no
N11 C11 N31 119.9(6) no
N21 C11 N31 120.4(6) no
N12 C12 N22 119.8(5) no
N12 C12 N32 120.1(5) no
N22 C12 N32 120.1(5) no

loop_
_geom_bond_atom_site_label_1
_geom_bond_atom_site_label_2
_geom_bond_distance
_geom_bond_publ_flag
S5 O51 1.449(3) no
S5 O52 1.465(4) no
S5 O53 1.462(4) no
S5 C5 1.761(3) no
O2 C2 1.358(4) no
O71 C7 1.236(5) no
O72 C7 1.276(5) no
O2 H2 0.98(6) no
O1W H1B 0.93(11) no
O1W H1A 0.90(10) no
N11 C11 1.332(8) no
N21 C11 1.314(8) no
N31 C11 1.329(5) no
N11 H11B 0.90(5) no
N11 H11A 0.81(7) no
N21 H21A 0.83(5) no
N21 H21B 0.89(6) no
N31 H31A 0.99(7) no
N31 H31B 0.96(7) no
N12 C12 1.319(7) no
N22 C12 1.310(7) no
N32 C12 1.324(8) no
N12 H12B 0.89(5) no
N12 H12A 0.90(4) no
N22 H22A 0.90(7) no
N22 H22B 1.00(9) no
N32 H32B 0.81(7) no
N32 H32A 0.94(9) no
C1 C6 1.387(5) no
C1 C7 1.491(5) no
C1 C2 1.404(5) no
C2 C3 1.383(5) no
C3 C4 1.383(5) no
C4 C5 1.388(5) no
C5 C6 1.378(5) no
C3 H3 0.9508 no
C4 H4 0.9487 no
C6 H6 0.9529 no

loop_
_geom_hbond_atom_site_label_D
_geom_hbond_atom_site_label_H
_geom_hbond_atom_site_label_A
_geom_hbond_site_symmetry_A
_geom_hbond_distance_DH
_geom_hbond_distance_HA
_geom_hbond_distance_DA
_geom_hbond_angle_DHA
_geom_hbond_publ_flag
O2 H2 O72 . 0.98(6) 1.62(6) 2.518(3) 152(5) yes
O1W H1A O72 1_655 0.90(10) 2.11(10) 3.008(7) 179(9) yes
O1W H1B O53 4_646 0.93(11) 2.13(11) 3.055(7) 180(8) yes
N11 H11A O53 . 0.81(7) 2.29(7) 3.018(7) 151(6) yes
N11 H11B O51 3_456 0.90(5) 2.19(5) 3.089(7) 180(5) yes
N12 H12A O72 2_555 0.90(4) 2.09(4) 2.987(7) 179(5) yes
N12 H12B O52 3_556 0.89(5) 2.17(5) 3.006(6) 157(4) yes
N21 H21A O52 1_556 0.83(5) 2.52(5) 3.127(6) 131(5) yes
N21 H21A O2 2_555 0.83(5) 2.34(5) 3.031(6) 141(5) yes
N21 H21B O51 3_457 0.89(6) 2.21(6) 3.003(7) 149(5) yes
N22 H22A O71 1_655 0.90(7) 1.94(7) 2.801(6) 159(6) yes
N22 H22B O52 3_556 1.00(9) 2.22(9) 3.043(7) 139(7) yes
N31 H31A O53 3_457 0.99(7) 1.87(6) 2.860(6) 174(6) yes
N31 H31B O52 3_456 0.96(7) 1.91(7) 2.873(7) 179(8) yes
N32 H32A O1W . 0.94(9) 1.93(9) 2.871(8) 180(8) yes
N32 H32B O71 2_555 0.81(7) 2.06(8) 2.826(8) 157(8) yes
C4 H4 O51 . 0.95 2.59 2.953(5) 103 yes

loop_
_geom_torsion_atom_site_label_1
_geom_torsion_atom_site_label_2
_geom_torsion_atom_site_label_3
_geom_torsion_atom_site_label_4
_geom_torsion
_geom_torsion_publ_flag
O51 S5 C5 C4 -3.6(6) no
O51 S5 C5 C6 177.5(4) no
O52 S5 C5 C4 116.7(5) no
O52 S5 C5 C6 -62.1(5) no
O53 S5 C5 C4 -124.3(5) no
O53 S5 C5 C6 56.8(5) no
C6 C1 C7 O72 -178.4(6) no
C6 C1 C7 O71 2.8(10) no
C2 C1 C6 C5 2.0(9) no
C7 C1 C6 C5 -178.9(6) no
C2 C1 C7 O72 0.6(10) no
C6 C1 C2 O2 179.1(6) no
C6 C1 C2 C3 -1.5(9) no
C7 C1 C2 O2 0.0(9) no
C7 C1 C2 C3 179.4(7) no
C2 C1 C7 O71 -178.2(7) no
O2 C2 C3 C4 179.6(7) no
C1 C2 C3 C4 0.1(11) no
C2 C3 C4 C5 0.7(11) no
C3 C4 C5 S5 -179.0(5) no
C3 C4 C5 C6 -0.2(9) no
C4 C5 C6 C1 -1.2(9) no
S5 C5 C6 C1 177.7(5) no

loop_
_cod_related_entry_id
_cod_related_entry_database
_cod_related_entry_code
1 ChemSpider 30654736
